data_7231770
loop_
_publ_author_name
'Danylyuk, Oksana'

_publ_section_title
;
 Host--guest complexes of cucurbit[6]uril with phenethylamine-type
 stimulants
;
_journal_issue 47
_journal_name_full CrystEngComm
_journal_page_first 7642
_journal_paper_doi 10.1039/C8CE01661E
_journal_volume 20
_journal_year 2018
_chemical_formula_moiety '(C36H36N24O12). (C8H12NO2)+. Cl-.12.33(H2O)'
_chemical_formula_sum 'C44 H72.67 Cl N25 O26.33'
_chemical_formula_weight 1408.72
_chemical_name_common 'cucurbit[6]uril/(+-)-octopamine complex'
_space_group_crystal_system trigonal
_space_group_IT_number 148
_space_group_name_Hall '-R 3'
_space_group_name_H-M_alt 'R -3 :H'
_symmetry_space_group_name_Hall '-R 3'
_symmetry_space_group_name_H-M 'R -3 :H'
_atom_sites_solution_hydrogens geom
_audit_creation_method SHELXL-2013
_audit_update_record
;
2018-11-05 deposited with the CCDC.
2018-11-06 downloaded from the CCDC.
;
_cell_angle_alpha 90
_cell_angle_beta 90
_cell_angle_gamma 120
_cell_formula_units_Z 18
_cell_length_a 50.127(9)
_cell_length_b 50.127(9)
_cell_length_c 12.4583(4)
_cell_measurement_reflns_used 1342
_cell_measurement_temperature 100.0(1)
_cell_measurement_theta_max 55.64
_cell_measurement_theta_min 3.52
_cell_volume 27110(7)
_computing_cell_refinement
;
CrysAlisPro, Agilent Technologies,
Version 1.171.35.21b (release 03-02-2012 CrysAlis171 .NET)
(compiled Feb  3 2012,10:37:01)
;
_computing_data_collection
;
CrysAlisPro, Agilent Technologies,
Version 1.171.35.21b (release 03-02-2012 CrysAlis171 .NET)
(compiled Feb  3 2012,10:37:01)
;
_computing_data_reduction
;
CrysAlisPro, Agilent Technologies,
Version 1.171.35.21b (release 03-02-2012 CrysAlis171 .NET)
(compiled Feb  3 2012,10:37:01)
;
_computing_structure_refinement 'SHELXL-2013 (Sheldrick, 2013)'
_diffrn_ambient_temperature 100.0(1))
_diffrn_detector_area_resol_mean 16.3
_diffrn_measured_fraction_theta_full 0.695
_diffrn_measured_fraction_theta_max 0.973
_diffrn_measurement_device_type 'SuperNova, Dual, Cu at zero, Eos'
_diffrn_measurement_method '\w scans'
_diffrn_radiation_type CuK\a
_diffrn_radiation_wavelength 1.54184
_diffrn_reflns_av_R_equivalents 0.1404
_diffrn_reflns_av_unetI/netI 0.2160
_diffrn_reflns_Laue_measured_fraction_full 0.695
_diffrn_reflns_Laue_measured_fraction_max 0.973
_diffrn_reflns_limit_h_max 52
_diffrn_reflns_limit_h_min -28
_diffrn_reflns_limit_k_max 39
_diffrn_reflns_limit_k_min -49
_diffrn_reflns_limit_l_max 13
_diffrn_reflns_limit_l_min -11
_diffrn_reflns_number 13519
_diffrn_reflns_point_group_measured_fraction_full 0.695
_diffrn_reflns_point_group_measured_fraction_max 0.973
_diffrn_reflns_theta_full 67.684
_diffrn_reflns_theta_max 55.712
_diffrn_reflns_theta_min 3.527
_diffrn_source 'SuperNova (Cu) X-ray Source'
_exptl_absorpt_coefficient_mu 1.499
_exptl_absorpt_correction_T_max 1.00000
_exptl_absorpt_correction_T_min 0.87884
_exptl_absorpt_correction_type multi-scan
_exptl_absorpt_process_details
;
CrysAlisPro, Agilent Technologies,
Version 1.171.35.21b (release 03-02-2012 CrysAlis171 .NET)
(compiled Feb  3 2012,10:37:01)
Empirical absorption correction using spherical harmonics,
 implemented in SCALE3 ABSPACK scaling algorithm.
;
_exptl_crystal_colour colourless
_exptl_crystal_density_diffrn 1.553
_exptl_crystal_description needle
_exptl_crystal_F_000 13308
_refine_diff_density_max 0.614
_refine_diff_density_min -0.689
_refine_diff_density_rms 0.098
_refine_ls_extinction_method none
_refine_ls_goodness_of_fit_ref 1.007
_refine_ls_hydrogen_treatment constr
_refine_ls_matrix_type full
_refine_ls_number_parameters 871
_refine_ls_number_reflns 7557
_refine_ls_number_restraints 6
_refine_ls_restrained_S_all 1.007
_refine_ls_R_factor_all 0.2244
_refine_ls_R_factor_gt 0.1243
_refine_ls_shift/su_max 0.002
_refine_ls_shift/su_mean 0.000
_refine_ls_structure_factor_coef Fsqd
_refine_ls_weighting_details 'w=1/[\s^2^(Fo^2^)+(0.1411P)^2^] where P=(Fo^2^+2Fc^2^)/3'
_refine_ls_weighting_scheme calc
_refine_ls_wR_factor_gt 0.2721
_refine_ls_wR_factor_ref 0.3121
_reflns_Friedel_coverage 0.000
_reflns_number_gt 3341
_reflns_number_total 7557
_reflns_threshold_expression 'I > 2\s(I)'
_cod_data_source_file c8ce01661e2.cif
_cod_data_source_block q6_oct_needle
_cod_depositor_comments 'Adding full bibliography for 7231768--7231771.cif.'
_cod_original_cell_volume 27110(9)
_cod_database_code 7231770
_shelx_space_group_comment
;
The symmetry employed for this shelxl refinement is uniquely defined
by the following loop, which should always be used as a source of
symmetry information in preference to the above space-group names.
They are only intended as comments.
;
_shelxl_version_number 2013-3

loop_
_space_group_symop_operation_xyz
'x, y, z'
'-y, x-y, z'
'-x+y, -x, z'
'x+2/3, y+1/3, z+1/3'
'-y+2/3, x-y+1/3, z+1/3'
'-x+y+2/3, -x+1/3, z+1/3'
'x+1/3, y+2/3, z+2/3'
'-y+1/3, x-y+2/3, z+2/3'
'-x+y+1/3, -x+2/3, z+2/3'
'-x, -y, -z'
'y, -x+y, -z'
'x-y, x, -z'
'-x+2/3, -y+1/3, -z+1/3'
'y+2/3, -x+y+1/3, -z+1/3'
'x-y+2/3, x+1/3, -z+1/3'
'-x+1/3, -y+2/3, -z+2/3'
'y+1/3, -x+y+2/3, -z+2/3'
'x-y+1/3, x+2/3, -z+2/3'

loop_
_atom_site_label
_atom_site_type_symbol
_atom_site_fract_x
_atom_site_fract_y
_atom_site_fract_z
_atom_site_U_iso_or_equiv
_atom_site_adp_type
_atom_site_occupancy
_atom_site_site_symmetry_order
_atom_site_calc_flag
_atom_site_refinement_flags_posn
_atom_site_refinement_flags_adp
_atom_site_refinement_flags_occupancy
_atom_site_disorder_assembly
_atom_site_disorder_group
O1W O -0.0205(2) 0.1629(2) 0.4177(7) 0.067(2) Uani 1 1 d . . . . .
O2W O -0.0722(4) 0.1198(5) 0.3012(15) 0.170(8) Uani 1 1 d . . . . .
O3W O -0.1394(2) 0.1983(3) 0.0060(6) 0.078(3) Uani 1 1 d . . . . .
O4W O -0.2079(2) 0.0219(3) 0.2211(6) 0.080(3) Uani 1 1 d . . . . .
O5W O 0.0563(3) 0.2766(3) 0.5560(8) 0.091(3) Uani 1 1 d . . . . .
O6W O -0.1183(3) 0.2073(3) -0.2097(8) 0.118(4) Uani 1 1 d . . . . .
O7W O -0.2910(2) 0.0212(2) 0.0699(11) 0.095(4) Uani 1 1 d . . . . .
O13W O -0.3127(6) 0.0159(5) -0.151(2) 0.238(13) Uani 1 1 d . . . . .
O12W O -0.2765(6) 0.0539(4) -0.3221(15) 0.218(12) Uani 1 1 d . . . . .
O8W O 0.0299(3) 0.0596(3) 0.3401(11) 0.121(4) Uani 1 1 d . . . . .
O9W O 0.0000 0.0000 0.388(2) 0.149(9) Uani 1 3 d S T P . .
O11W O -0.0540(5) 0.2492(5) -0.1310(15) 0.171(6) Uiso 1 1 d . . . . .
O14W O -0.0643(6) 0.2833(6) 0.0072(19) 0.104(7) Uiso 0.5 1 d . . P . .
O15W O -0.0027(7) 0.2684(7) -0.229(2) 0.134(9) Uiso 0.5 1 d . . P . .
Cl1 Cl -0.0173(4) 0.0355(4) -0.0773(12) 0.055(4) Uiso 0.2 1 d . . P A 1
Cl2 Cl -0.0232(4) 0.0477(4) -0.1196(13) 0.164(5) Uiso 0.5 1 d . . P B 2
Cl3 Cl -0.0356(6) 0.0591(6) -0.181(2) 0.160(8) Uiso 0.3 1 d . . P C 3
O2X O -0.1934(2) 0.0880(2) 0.2091(6) 0.064(2) Uani 1 1 d . . . . .
H2X H -0.1973 0.0991 0.2493 0.096 Uiso 1 1 calc R U . . .
N1X N -0.1310(2) 0.1132(3) 0.2588(7) 0.062(3) Uani 1 1 d . . . . .
H1X1 H -0.1351 0.1275 0.2868 0.093 Uiso 1 1 calc R U . . .
H1X2 H -0.1104 0.1205 0.2600 0.093 Uiso 1 1 calc R U . . .
H1X3 H -0.1408 0.0956 0.2985 0.093 Uiso 1 1 calc R U . . .
C7X C -0.1717(3) 0.1064(4) 0.1323(9) 0.060(4) Uani 1 1 d . . . . .
H7X H -0.1670 0.1280 0.1455 0.072 Uiso 1 1 calc R U . . .
C8X C -0.1422(3) 0.1064(4) 0.1466(8) 0.066(4) Uani 1 1 d . . . . .
H8X1 H -0.1453 0.0860 0.1257 0.079 Uiso 1 1 calc R U . . .
H8X2 H -0.1264 0.1220 0.0984 0.079 Uiso 1 1 calc R U . . .
C4X C -0.1833(3) 0.0987(3) 0.0193(8) 0.049(3) Uani 1 1 d . . . . .
C5X C -0.2119(3) 0.0739(3) -0.0077(9) 0.057(4) Uani 1 1 d . . . . .
H5X H -0.2244 0.0600 0.0469 0.069 Uiso 1 1 calc R U . . .
C3X C -0.1656(3) 0.1182(4) -0.0672(9) 0.062(4) Uani 1 1 d . . . . .
H3X H -0.1459 0.1354 -0.0523 0.074 Uiso 1 1 calc R U . . .
C2X C -0.1761(5) 0.1132(5) -0.1700(11) 0.078(5) Uani 1 1 d . . . . .
H2X1 H -0.1640 0.1268 -0.2257 0.093 Uiso 1 1 calc R U . . .
C6X C -0.2226(3) 0.0688(3) -0.1147(9) 0.055(3) Uani 1 1 d . . . . .
H6X H -0.2424 0.0521 -0.1318 0.066 Uiso 1 1 calc R U . . .
C1X C -0.2045(5) 0.0880(5) -0.1921(10) 0.079(5) Uani 1 1 d . . . . .
O1X O -0.2145(4) 0.0832(4) -0.3006(7) 0.128(6) Uani 1 1 d . . . . .
H1X H -0.2325 0.0801 -0.3039 0.192 Uiso 1 1 calc R U . . .
O10 O 0.02857(16) 0.16535(17) 0.1743(5) 0.0400(18) Uani 1 1 d . . . . .
O9 O -0.00193(19) 0.09456(18) 0.3283(5) 0.047(2) Uani 1 1 d . . . . .
O2 O -0.15658(18) 0.05342(18) 0.3700(5) 0.051(2) Uani 1 1 d . . . . .
O4 O -0.0965(2) 0.1189(2) -0.0554(5) 0.052(2) Uani 1 1 d . . . . .
O1 O -0.15974(18) 0.1104(2) 0.4708(5) 0.057(2) Uani 1 1 d . . . . .
N14 N -0.0858(2) 0.1168(2) 0.6828(6) 0.034(2) Uani 1 1 d . . . . .
O3 O -0.1263(2) 0.05317(17) 0.1094(5) 0.049(2) Uani 1 1 d . . . . .
N18 N -0.0288(2) 0.0817(2) 0.1680(6) 0.045(2) Uani 1 1 d . . . . .
O6 O -0.12987(19) 0.1734(2) 0.3140(5) 0.050(2) Uani 1 1 d . . . . .
O7 O -0.0348(2) 0.15430(18) 0.6589(5) 0.049(2) Uani 1 1 d . . . . .
N3 N -0.1353(2) 0.0555(2) 0.5359(6) 0.046(3) Uani 1 1 d . . . . .
N5 N -0.0999(2) 0.0392(2) 0.2267(6) 0.042(2) Uani 1 1 d . . . . .
O11 O 0.0220(2) 0.2247(2) 0.2730(6) 0.054(2) Uani 1 1 d . . . . .
N20 N 0.0022(2) 0.1757(2) 0.0436(6) 0.041(2) Uani 1 1 d . . . . .
N21 N 0.0036(2) 0.2223(2) 0.1019(6) 0.036(2) Uani 1 1 d . . . . .
N22 N -0.0109(2) 0.2431(2) 0.2313(6) 0.044(2) Uani 1 1 d . . . . .
N17 N -0.0510(2) 0.0526(3) 0.3105(6) 0.050(3) Uani 1 1 d . . . . .
O8 O -0.03422(19) 0.0883(2) 0.5822(5) 0.053(2) Uani 1 1 d . . . . .
N15 N -0.0853(2) 0.0711(2) 0.6166(6) 0.040(2) Uani 1 1 d . . . . .
N9 N -0.0467(2) 0.2007(2) 0.0199(6) 0.042(2) Uani 1 1 d . . . . .
O5 O -0.0981(2) 0.1793(2) 0.0608(5) 0.055(2) Uani 1 1 d . . . . .
N8 N -0.0454(2) 0.1577(2) -0.0582(6) 0.036(2) Uani 1 1 d . . . . .
N19 N -0.0057(2) 0.1274(2) 0.0576(6) 0.039(2) Uani 1 1 d . . . . .
N13 N -0.0737(2) 0.1661(2) 0.6621(6) 0.043(2) Uani 1 1 d . . . . .
O12 O -0.0031(2) 0.22476(19) 0.5131(5) 0.050(2) Uani 1 1 d . . . . .
N6 N -0.0774(2) 0.0621(2) 0.0736(6) 0.049(3) Uani 1 1 d . . . . .
N7 N -0.0557(2) 0.1099(2) -0.0250(6) 0.040(2) Uani 1 1 d . . . . .
N12 N -0.1048(2) 0.1935(2) 0.4754(7) 0.047(3) Uani 1 1 d . . . . .
N10 N -0.0610(2) 0.2224(2) 0.1464(6) 0.040(2) Uani 1 1 d . . . . .
N23 N -0.0315(2) 0.2406(2) 0.4072(6) 0.042(2) Uani 1 1 d . . . . .
N11 N -0.0816(2) 0.2177(2) 0.3250(7) 0.044(2) Uani 1 1 d . . . . .
N4 N -0.1228(2) 0.0357(2) 0.4005(6) 0.044(2) Uani 1 1 d . . . . .
N16 N -0.0743(3) 0.0495(2) 0.4853(6) 0.049(3) Uani 1 1 d . . . . .
N24 N -0.0536(2) 0.2109(2) 0.5495(6) 0.044(2) Uani 1 1 d . . . . .
N2 N -0.1369(2) 0.0989(2) 0.6108(6) 0.045(2) Uani 1 1 d . . . . .
C17 C -0.0728(3) 0.0367(3) 0.2238(8) 0.041(3) Uani 1 1 d . . . . .
H17 H -0.0779 0.0148 0.2174 0.050 Uiso 1 1 calc R U . . .
N1 N -0.1249(2) 0.1478(2) 0.5864(6) 0.046(2) Uani 1 1 d . . . . .
C3 C -0.1397(3) 0.0489(3) 0.4300(8) 0.045(3) Uani 1 1 d . . . . .
C7 C -0.0690(3) 0.1273(3) -0.0458(7) 0.041(3) Uani 1 1 d . U . . .
C8 C -0.0506(3) 0.1830(3) -0.0741(7) 0.042(3) Uani 1 1 d . . . . .
H8A H -0.0362 0.1968 -0.1298 0.051 Uiso 1 1 calc R U . . .
H8B H -0.0718 0.1750 -0.1014 0.051 Uiso 1 1 calc R U . . .
C20 C -0.0155(2) 0.1603(3) -0.0518(7) 0.036(3) Uani 1 1 d . . . . .
H20 H -0.0033 0.1695 -0.1186 0.043 Uiso 1 1 calc R U . . .
C27 C -0.0620(3) 0.0713(3) 0.5632(7) 0.037(3) Uani 1 1 d . . . . .
C19 C -0.0231(2) 0.1266(3) -0.0370(7) 0.035(3) Uani 1 1 d . . . . .
H19 H -0.0167 0.1193 -0.1012 0.042 Uiso 1 1 calc R U . . .
C23 C -0.0614(3) 0.2376(3) 0.4086(7) 0.043(3) Uani 1 1 d . . . . .
H23 H -0.0602 0.2581 0.4086 0.052 Uiso 1 1 calc R U . . .
C14 C -0.1144(3) 0.1154(3) 0.6955(7) 0.042(3) Uani 1 1 d . . . . .
H14 H -0.1233 0.1077 0.7683 0.050 Uiso 1 1 calc R U . . .
C34 C -0.0079(3) 0.2580(3) 0.3287(7) 0.041(3) Uani 1 1 d . . . . .
H34A H -0.0079 0.2774 0.3143 0.049 Uiso 1 1 calc R U . . .
H34B H 0.0124 0.2636 0.3602 0.049 Uiso 1 1 calc R U . . .
C15 C -0.1150(3) 0.0462(2) 0.5838(7) 0.040(3) Uani 1 1 d . . . . .
H15 H -0.1254 0.0312 0.6435 0.048 Uiso 1 1 calc R U . . .
C13 C -0.1068(3) 0.1492(3) 0.6782(7) 0.047(3) Uani 1 1 d . . . . .
H13 H -0.1127 0.1570 0.7426 0.056 Uiso 1 1 calc R U . . .
C31 C 0.0102(3) 0.1571(3) 0.0999(7) 0.043(3) Uani 1 1 d . . . . .
C24 C -0.0765(3) 0.2194(3) 0.5118(8) 0.040(3) Uani 1 1 d . . . . .
H24 H -0.0800 0.2320 0.5659 0.048 Uiso 1 1 calc R U . . .
C26 C -0.0810(2) 0.0915(2) 0.7054(7) 0.033(3) Uani 1 1 d . . . . .
H26A H -0.0952 0.0791 0.7638 0.040 Uiso 1 1 calc R U . . .
H26B H -0.0597 0.1000 0.7327 0.040 Uiso 1 1 calc R U . . .
C25 C -0.0620(3) 0.1465(3) 0.6661(8) 0.044(3) Uani 1 1 d . . . . .
C16 C -0.1068(3) 0.0315(3) 0.4910(7) 0.053(3) Uani 1 1 d . . . . .
H16 H -0.1140 0.0093 0.5047 0.064 Uiso 1 1 calc R U . . .
C11 C -0.1075(3) 0.1931(3) 0.3638(8) 0.043(3) Uani 1 1 d . . . . .
C18 C -0.0554(3) 0.0557(3) 0.1249(8) 0.042(3) Uani 1 1 d . . . . .
H18 H -0.0495 0.0436 0.0763 0.050 Uiso 1 1 calc R U . . .
C36 C -0.0548(3) 0.1988(3) 0.6562(8) 0.049(3) Uani 1 1 d . . . . .
H36A H -0.0336 0.2047 0.6789 0.059 Uiso 1 1 calc R U . . .
H36B H -0.0627 0.2083 0.7071 0.059 Uiso 1 1 calc R U . . .
C1 C -0.1426(3) 0.1182(3) 0.5476(8) 0.048(3) Uani 1 1 d . . . . .
C30 C -0.0031(3) 0.1027(3) 0.1017(8) 0.044(3) Uani 1 1 d . . . . .
H30A H 0.0159 0.1114 0.1452 0.053 Uiso 1 1 calc R U . . .
H30B H -0.0009 0.0909 0.0421 0.053 Uiso 1 1 calc R U . . .
C5 C -0.1031(3) 0.0520(3) 0.1331(8) 0.046(3) Uani 1 1 d . . . . .
C21 C -0.0180(3) 0.2282(3) 0.0478(8) 0.045(3) Uani 1 1 d . . . . .
H21 H -0.0086 0.2423 -0.0150 0.055 Uiso 1 1 calc R U . . .
C22 C -0.0283(3) 0.2430(3) 0.1383(8) 0.045(3) Uani 1 1 d . . . . .
H22 H -0.0234 0.2643 0.1186 0.054 Uiso 1 1 calc R U . . .
C33 C 0.0060(3) 0.2287(2) 0.2075(9) 0.037(3) Uani 1 1 d . . . . .
C29 C -0.0248(3) 0.0784(3) 0.2765(9) 0.043(3) Uani 1 1 d . . . . .
C32 C 0.0201(3) 0.2084(3) 0.0517(8) 0.040(3) Uani 1 1 d . . . . .
H32A H 0.0267 0.2172 -0.0212 0.047 Uiso 1 1 calc R U . . .
H32B H 0.0389 0.2140 0.0940 0.047 Uiso 1 1 calc R U . . .
C6 C -0.0741(3) 0.0764(3) -0.0282(8) 0.057(4) Uani 1 1 d . . . . .
H6A H -0.0948 0.0704 -0.0565 0.068 Uiso 1 1 calc R U . . .
H6B H -0.0644 0.0686 -0.0788 0.068 Uiso 1 1 calc R U . . .
C10 C -0.0813(3) 0.2279(4) 0.2140(8) 0.057(4) Uani 1 1 d . . . . .
H10A H -0.1025 0.2167 0.1844 0.069 Uiso 1 1 calc R U . . .
H10B H -0.0744 0.2502 0.2138 0.069 Uiso 1 1 calc R U . . .
C2 C -0.1522(3) 0.0667(3) 0.5970(8) 0.059(4) Uani 1 1 d . . . . .
H2A H -0.1721 0.0601 0.5608 0.071 Uiso 1 1 calc R U . . .
H2B H -0.1567 0.0569 0.6687 0.071 Uiso 1 1 calc R U . . .
C28 C -0.0553(3) 0.0407(3) 0.4200(8) 0.047(3) Uani 1 1 d . . . . .
H28A H -0.0350 0.0487 0.4546 0.057 Uiso 1 1 calc R U . . .
H28B H -0.0654 0.0180 0.4175 0.057 Uiso 1 1 calc R U . . .
C35 C -0.0261(3) 0.2253(3) 0.4917(8) 0.049(3) Uani 1 1 d . . . . .
C9 C -0.0713(3) 0.1996(3) 0.0751(7) 0.044(3) Uani 1 1 d . . . . .
C12 C -0.1291(3) 0.1725(3) 0.5454(8) 0.053(3) Uani 1 1 d . . . . .
H12A H -0.1489 0.1634 0.5059 0.064 Uiso 1 1 calc R U . . .
H12B H -0.1307 0.1842 0.6069 0.064 Uiso 1 1 calc R U . . .
C4 C -0.1264(3) 0.0203(3) 0.2975(7) 0.045(3) Uani 1 1 d . . . . .
H4A H -0.1456 0.0169 0.2625 0.054 Uiso 1 1 calc R U . . .
H4B H -0.1281 0.0000 0.3093 0.054 Uiso 1 1 calc R U . . .

loop_
_atom_site_aniso_label
_atom_site_aniso_U_11
_atom_site_aniso_U_22
_atom_site_aniso_U_33
_atom_site_aniso_U_23
_atom_site_aniso_U_13
_atom_site_aniso_U_12
O1W 0.054(6) 0.077(7) 0.074(6) -0.021(5) 0.000(4) 0.034(5)
O2W 0.119(12) 0.206(18) 0.226(17) -0.135(15) -0.094(12) 0.110(13)
O3W 0.083(7) 0.130(9) 0.038(4) -0.018(5) -0.012(4) 0.067(7)
O4W 0.081(7) 0.109(8) 0.042(5) -0.002(5) -0.011(4) 0.041(6)
O5W 0.093(8) 0.109(9) 0.079(6) -0.007(6) -0.004(6) 0.056(7)
O6W 0.147(11) 0.160(12) 0.059(6) -0.014(6) 0.021(6) 0.087(10)
O7W 0.039(6) 0.060(7) 0.188(11) 0.038(6) 0.032(6) 0.026(5)
O13W 0.21(2) 0.141(16) 0.30(3) -0.070(17) 0.10(2) 0.035(15)
O12W 0.34(3) 0.109(12) 0.174(16) -0.048(11) -0.149(18) 0.085(16)
O8W 0.130(11) 0.104(10) 0.129(10) -0.005(7) -0.035(8) 0.058(9)
O9W 0.147(15) 0.147(15) 0.15(2) 0.000 0.000 0.074(8)
O2X 0.074(6) 0.088(7) 0.037(5) 0.010(4) 0.002(4) 0.045(6)
N1X 0.042(6) 0.087(9) 0.050(6) 0.002(5) -0.001(5) 0.026(6)
C7X 0.047(8) 0.100(11) 0.039(7) 0.006(6) 0.008(6) 0.041(8)
C8X 0.072(10) 0.093(11) 0.023(6) 0.009(6) 0.008(6) 0.033(8)
C4X 0.049(8) 0.060(9) 0.038(7) -0.011(6) -0.004(5) 0.028(7)
C5X 0.079(11) 0.074(10) 0.034(7) 0.002(6) -0.006(6) 0.050(9)
C3X 0.052(8) 0.099(11) 0.047(8) 0.002(7) 0.005(6) 0.047(8)
C2X 0.094(13) 0.117(14) 0.051(9) 0.025(8) 0.017(8) 0.073(13)
C6X 0.072(9) 0.072(9) 0.038(7) -0.014(6) -0.012(6) 0.048(8)
C1X 0.140(17) 0.130(15) 0.048(9) -0.002(9) 0.002(10) 0.128(15)
O1X 0.219(16) 0.223(16) 0.046(6) -0.039(7) -0.037(7) 0.188(15)
O10 0.041(4) 0.060(5) 0.019(3) -0.003(3) -0.006(3) 0.025(4)
O9 0.057(5) 0.056(5) 0.033(4) -0.016(4) -0.020(4) 0.032(5)
O2 0.048(5) 0.062(5) 0.026(4) 0.003(3) -0.014(3) 0.015(4)
O4 0.055(6) 0.080(6) 0.014(3) 0.007(3) -0.002(3) 0.029(5)
O1 0.048(5) 0.097(7) 0.027(4) 0.008(4) -0.007(4) 0.037(5)
N14 0.029(6) 0.052(6) 0.025(4) 0.011(4) 0.002(3) 0.023(5)
O3 0.052(6) 0.044(5) 0.033(4) 0.008(3) -0.008(4) 0.010(4)
N18 0.058(7) 0.039(6) 0.035(5) -0.006(4) -0.015(5) 0.021(5)
O6 0.050(5) 0.076(6) 0.033(4) -0.009(4) -0.006(4) 0.039(5)
O7 0.051(6) 0.057(5) 0.040(4) 0.004(3) 0.000(3) 0.027(5)
N3 0.052(6) 0.044(6) 0.019(5) 0.004(4) -0.008(4) 0.007(5)
N5 0.053(7) 0.032(5) 0.029(5) 0.004(4) -0.012(4) 0.013(5)
O11 0.071(6) 0.077(6) 0.039(4) -0.007(4) -0.016(4) 0.055(5)
N20 0.055(6) 0.055(7) 0.018(4) -0.002(4) 0.000(4) 0.030(6)
N21 0.043(6) 0.051(6) 0.017(4) -0.003(4) -0.009(4) 0.025(5)
N22 0.056(6) 0.061(6) 0.023(5) 0.001(4) -0.012(4) 0.035(6)
N17 0.056(7) 0.070(8) 0.022(5) -0.012(4) -0.015(4) 0.031(6)
O8 0.041(6) 0.072(6) 0.033(4) -0.015(4) -0.004(3) 0.019(5)
N15 0.037(6) 0.038(6) 0.024(4) 0.000(4) -0.003(4) 0.003(5)
N9 0.038(6) 0.059(7) 0.025(4) -0.005(4) -0.002(4) 0.023(5)
O5 0.049(6) 0.084(7) 0.037(4) -0.011(4) -0.004(4) 0.036(6)
N8 0.034(6) 0.047(6) 0.031(4) -0.002(4) -0.001(4) 0.024(5)
N19 0.045(6) 0.048(6) 0.031(4) -0.003(4) -0.016(4) 0.029(5)
N13 0.045(7) 0.069(8) 0.024(5) -0.003(4) -0.008(4) 0.036(6)
O12 0.059(6) 0.074(6) 0.037(4) -0.004(4) -0.014(4) 0.048(5)
N6 0.056(7) 0.082(8) 0.014(4) 0.013(4) 0.000(4) 0.038(6)
N7 0.045(6) 0.042(6) 0.024(4) 0.002(4) -0.007(4) 0.014(5)
N12 0.053(7) 0.064(7) 0.038(5) 0.002(5) 0.000(5) 0.040(6)
N10 0.041(6) 0.044(6) 0.038(5) -0.004(4) -0.004(4) 0.024(5)
N23 0.085(8) 0.046(6) 0.019(4) -0.003(4) -0.015(4) 0.051(6)
N11 0.059(7) 0.056(7) 0.038(5) 0.009(5) 0.000(5) 0.044(6)
N4 0.058(7) 0.050(6) 0.021(5) 0.011(4) -0.007(4) 0.025(6)
N16 0.073(8) 0.057(7) 0.019(4) -0.005(4) -0.008(4) 0.034(6)
N24 0.064(7) 0.063(7) 0.020(4) 0.000(4) -0.008(4) 0.043(6)
N2 0.047(6) 0.060(7) 0.023(5) 0.000(4) 0.002(4) 0.023(6)
C17 0.053(8) 0.036(7) 0.040(6) -0.005(5) -0.008(5) 0.026(6)
N1 0.051(6) 0.068(8) 0.027(5) -0.005(5) -0.010(4) 0.035(6)
C3 0.050(8) 0.033(7) 0.031(6) 0.013(5) -0.013(5) 0.005(6)
C7 0.033(7) 0.077(8) 0.007(4) 0.002(5) 0.005(4) 0.023(7)
C8 0.051(7) 0.072(9) 0.027(6) -0.003(5) -0.009(5) 0.048(7)
C20 0.037(7) 0.061(8) 0.017(5) -0.003(5) -0.001(4) 0.029(6)
C27 0.042(8) 0.052(8) 0.016(5) 0.008(5) -0.002(5) 0.022(7)
C19 0.025(7) 0.058(8) 0.020(5) 0.006(5) 0.002(4) 0.018(6)
C23 0.066(8) 0.071(9) 0.029(6) -0.010(5) -0.010(5) 0.062(7)
C14 0.037(7) 0.068(9) 0.021(5) -0.003(5) 0.000(4) 0.026(6)
C34 0.058(8) 0.057(8) 0.027(6) -0.002(5) -0.004(5) 0.043(7)
C15 0.053(8) 0.037(7) 0.015(5) 0.011(4) -0.004(5) 0.012(6)
C13 0.064(9) 0.081(9) 0.010(5) -0.007(5) -0.002(5) 0.048(8)
C31 0.063(8) 0.073(9) 0.008(5) 0.001(5) -0.003(5) 0.044(7)
C24 0.053(8) 0.044(7) 0.034(6) -0.010(5) -0.005(5) 0.032(7)
C26 0.020(6) 0.043(7) 0.024(5) 0.006(5) -0.003(4) 0.008(5)
C25 0.031(8) 0.072(10) 0.028(6) -0.002(5) -0.001(5) 0.023(8)
C16 0.058(9) 0.062(8) 0.014(5) 0.002(5) -0.009(5) 0.011(7)
C11 0.062(9) 0.063(9) 0.027(6) -0.007(6) -0.012(6) 0.049(8)
C18 0.046(7) 0.037(7) 0.036(6) -0.008(5) 0.000(5) 0.015(6)
C36 0.069(9) 0.044(8) 0.037(6) -0.008(5) -0.013(5) 0.030(7)
C1 0.046(8) 0.094(11) 0.012(5) 0.009(6) 0.003(5) 0.042(8)
C30 0.047(8) 0.071(9) 0.035(6) 0.000(6) -0.007(5) 0.045(7)
C5 0.070(10) 0.037(7) 0.023(6) -0.009(5) -0.029(6) 0.022(7)
C21 0.056(8) 0.062(8) 0.021(5) 0.011(5) 0.001(5) 0.031(7)
C22 0.068(9) 0.045(7) 0.031(6) -0.001(5) -0.012(5) 0.035(7)
C33 0.035(7) 0.036(7) 0.051(7) 0.008(5) -0.009(5) 0.025(6)
C29 0.059(9) 0.034(7) 0.042(7) -0.003(5) -0.014(6) 0.027(7)
C32 0.040(7) 0.055(8) 0.027(5) 0.002(5) 0.004(5) 0.026(6)
C6 0.049(8) 0.087(11) 0.024(6) 0.004(6) -0.011(5) 0.025(8)
C10 0.055(8) 0.096(11) 0.035(6) -0.010(6) -0.005(5) 0.048(8)
C2 0.049(8) 0.082(11) 0.022(6) 0.010(6) 0.007(5) 0.014(8)
C28 0.070(9) 0.048(8) 0.031(6) 0.006(5) -0.014(5) 0.035(7)
C35 0.065(10) 0.051(8) 0.023(6) -0.022(5) -0.010(6) 0.024(7)
C9 0.050(9) 0.063(9) 0.022(5) 0.005(5) -0.006(5) 0.029(8)
C12 0.059(9) 0.092(10) 0.034(6) 0.007(6) 0.008(6) 0.056(8)
C4 0.042(7) 0.065(8) 0.010(5) 0.010(5) -0.005(4) 0.014(6)

loop_
_atom_type_symbol
_atom_type_description
_atom_type_scat_dispersion_real
_atom_type_scat_dispersion_imag
_atom_type_scat_source
C C 0.0181 0.0091 'International Tables Vol C Tables 4.2.6.8 and 6.1.1.4'
H H 0.0000 0.0000 'International Tables Vol C Tables 4.2.6.8 and 6.1.1.4'
N N 0.0311 0.0180 'International Tables Vol C Tables 4.2.6.8 and 6.1.1.4'
O O 0.0492 0.0322 'International Tables Vol C Tables 4.2.6.8 and 6.1.1.4'
Cl Cl 0.3639 0.7018 'International Tables Vol C Tables 4.2.6.8 and 6.1.1.4'

loop_
_geom_angle_atom_site_label_1
_geom_angle_atom_site_label_2
_geom_angle_atom_site_label_3
_geom_angle
O2X C7X C8X 111.3(10)
O2X C7X C4X 113.6(11)
C8X C7X C4X 111.5(10)
N1X C8X C7X 112.1(10)
C5X C4X C3X 116.1(11)
C5X C4X C7X 123.4(11)
C3X C4X C7X 120.4(12)
C4X C5X C6X 121.2(12)
C2X C3X C4X 122.4(15)
C3X C2X C1X 119.0(14)
C1X C6X C5X 119.2(15)
C6X C1X C2X 122.1(14)
C6X C1X O1X 120(2)
C2X C1X O1X 117.5(17)
C25 N14 C14 112.3(10)
C25 N14 C26 123.0(9)
C14 N14 C26 123.6(9)
C29 N18 C18 112.4(9)
C29 N18 C30 121.0(9)
C18 N18 C30 122.5(8)
C3 N3 C2 123.9(11)
C3 N3 C15 112.2(10)
C2 N3 C15 123.4(8)
C5 N5 C17 111.0(10)
C5 N5 C4 121.7(10)
C17 N5 C4 123.3(9)
C31 N20 C32 121.0(9)
C31 N20 C20 111.3(9)
C32 N20 C20 122.4(8)
C33 N21 C21 113.5(8)
C33 N21 C32 121.9(8)
C21 N21 C32 124.5(8)
C33 N22 C34 122.3(8)
C33 N22 C22 110.3(8)
C34 N22 C22 127.1(9)
C29 N17 C17 112.9(8)
C29 N17 C28 123.6(9)
C17 N17 C28 123.3(10)
C27 N15 C15 112.7(9)
C27 N15 C26 123.6(9)
C15 N15 C26 123.4(9)
C9 N9 C8 122.8(9)
C9 N9 C21 111.0(9)
C8 N9 C21 123.3(9)
C7 N8 C8 123.6(9)
C7 N8 C20 111.7(9)
C8 N8 C20 124.7(9)
C31 N19 C30 122.0(8)
C31 N19 C19 110.7(8)
C30 N19 C19 127.2(9)
C25 N13 C36 123.3(10)
C25 N13 C13 110.4(10)
C36 N13 C13 125.9(10)
C5 N6 C6 121.9(10)
C5 N6 C18 111.4(8)
C6 N6 C18 126.6(10)
C7 N7 C19 112.9(9)
C7 N7 C6 120.2(10)
C19 N7 C6 123.5(10)
C11 N12 C24 111.9(10)
C11 N12 C12 123.5(11)
C24 N12 C12 124.3(9)
C9 N10 C22 112.5(9)
C9 N10 C10 123.0(11)
C22 N10 C10 124.1(10)
C35 N23 C23 114.3(10)
C35 N23 C34 121.1(10)
C23 N23 C34 124.6(8)
C11 N11 C23 113.1(9)
C11 N11 C10 119.4(9)
C23 N11 C10 123.7(10)
C3 N4 C16 112.4(9)
C3 N4 C4 123.2(9)
C16 N4 C4 122.6(11)
C27 N16 C16 113.1(9)
C27 N16 C28 122.3(11)
C16 N16 C28 123.0(10)
C35 N24 C36 120.7(10)
C35 N24 C24 113.3(9)
C36 N24 C24 122.4(9)
C1 N2 C2 123.2(10)
C1 N2 C14 112.8(10)
C2 N2 C14 124.0(10)
N5 C17 N17 114.8(9)
N5 C17 C18 103.5(9)
N17 C17 C18 102.5(9)
C1 N1 C13 112.5(10)
C1 N1 C12 120.3(9)
C13 N1 C12 126.5(10)
O2 C3 N3 126.0(13)
O2 C3 N4 125.3(10)
N3 C3 N4 108.6(10)
O4 C7 N7 128.6(12)
O4 C7 N8 123.9(12)
N7 C7 N8 107.6(10)
N9 C8 N8 114.2(8)
N8 C20 N20 115.2(8)
N8 C20 C19 103.2(9)
N20 C20 C19 103.6(8)
O8 C27 N15 125.9(10)
O8 C27 N16 126.3(11)
N15 C27 N16 107.8(10)
N7 C19 N19 115.3(8)
N7 C19 C20 103.8(9)
N19 C19 C20 104.4(8)
N23 C23 N11 113.5(8)
N23 C23 C24 104.4(8)
N11 C23 C24 103.0(10)
N14 C14 N2 115.2(8)
N14 C14 C13 104.1(9)
N2 C14 C13 102.4(9)
N22 C34 N23 115.5(10)
N3 C15 N15 115.5(9)
N3 C15 C16 104.2(8)
N15 C15 C16 102.7(9)
N1 C13 N13 115.3(9)
N1 C13 C14 104.6(9)
N13 C13 C14 103.9(9)
O10 C31 N20 125.5(11)
O10 C31 N19 125.6(10)
N20 C31 N19 108.9(8)
N12 C24 N24 113.6(9)
N12 C24 C23 104.0(8)
N24 C24 C23 102.4(8)
N14 C26 N15 116.4(7)
O7 C25 N13 125.1(12)
O7 C25 N14 125.7(12)
N13 C25 N14 109.2(10)
N16 C16 N4 114.1(9)
N16 C16 C15 103.3(9)
N4 C16 C15 102.5(11)
O6 C11 N11 128.6(9)
O6 C11 N12 124.0(12)
N11 C11 N12 107.5(10)
N18 C18 N6 115.7(9)
N18 C18 C17 104.3(8)
N6 C18 C17 103.5(9)
N13 C36 N24 113.1(9)
O1 C1 N1 126.4(11)
O1 C1 N2 125.8(13)
N1 C1 N2 107.7(9)
N19 C30 N18 114.8(9)
O3 C5 N6 126.8(9)
O3 C5 N5 124.0(12)
N6 C5 N5 109.2(12)
N21 C21 N9 114.3(9)
N21 C21 C22 102.7(7)
N9 C21 C22 102.5(9)
N10 C22 N22 114.5(9)
N10 C22 C21 103.6(9)
N22 C22 C21 103.8(9)
O11 C33 N21 126.8(10)
O11 C33 N22 123.9(10)
N21 C33 N22 109.1(8)
O9 C29 N17 127.4(10)
O9 C29 N18 125.7(12)
N17 C29 N18 106.8(10)
N20 C32 N21 113.3(9)
N6 C6 N7 113.8(9)
N10 C10 N11 111.5(9)
N2 C2 N3 115.0(10)
N17 C28 N16 112.4(9)
O12 C35 N24 126.1(11)
O12 C35 N23 128.9(12)
N24 C35 N23 105.0(11)
O5 C9 N10 127.0(11)
O5 C9 N9 122.9(11)
N10 C9 N9 110.0(11)
N12 C12 N1 114.0(9)
N4 C4 N5 110.5(9)

loop_
_geom_bond_atom_site_label_1
_geom_bond_atom_site_label_2
_geom_bond_distance
O2X C7X 1.396(15)
N1X C8X 1.481(15)
C7X C8X 1.489(19)
C7X C4X 1.498(16)
C4X C5X 1.390(18)
C4X C3X 1.426(18)
C5X C6X 1.414(16)
C3X C2X 1.36(2)
C2X C1X 1.38(2)
C6X C1X 1.34(2)
C1X O1X 1.419(17)
O10 C31 1.223(12)
O9 C29 1.209(14)
O2 C3 1.233(14)
O4 C7 1.232(13)
O1 C1 1.213(13)
N14 C25 1.379(15)
N14 C14 1.405(14)
N14 C26 1.433(14)
O3 C5 1.229(14)
N18 C29 1.388(14)
N18 C18 1.426(14)
N18 C30 1.447(15)
O6 C11 1.228(14)
O7 C25 1.223(13)
N3 C3 1.351(14)
N3 C2 1.441(17)
N3 C15 1.443(15)
N5 C5 1.376(13)
N5 C17 1.426(15)
N5 C4 1.479(14)
O11 C33 1.227(12)
N20 C31 1.377(14)
N20 C32 1.426(15)
N20 C20 1.454(13)
N21 C33 1.346(13)
N21 C21 1.426(14)
N21 C32 1.462(14)
N22 C33 1.392(14)
N22 C34 1.392(13)
N22 C22 1.448(13)
N17 C29 1.367(15)
N17 C17 1.459(14)
N17 C28 1.460(14)
O8 C27 1.240(13)
N15 C27 1.339(14)
N15 C15 1.444(14)
N15 C26 1.448(13)
N9 C9 1.385(15)
N9 C8 1.421(13)
N9 C21 1.453(15)
O5 C9 1.227(14)
N8 C7 1.394(15)
N8 C8 1.435(14)
N8 C20 1.438(13)
N19 C31 1.393(15)
N19 C30 1.418(14)
N19 C19 1.455(12)
N13 C25 1.373(16)
N13 C36 1.428(15)
N13 C13 1.451(15)
O12 C35 1.199(14)
N6 C5 1.345(16)
N6 C6 1.426(14)
N6 C18 1.443(14)
N7 C7 1.356(15)
N7 C19 1.422(14)
N7 C6 1.459(16)
N12 C11 1.396(14)
N12 C24 1.435(15)
N12 C12 1.440(15)
N10 C9 1.332(15)
N10 C22 1.441(15)
N10 C10 1.451(15)
N23 C35 1.404(16)
N23 C23 1.433(14)
N23 C34 1.443(15)
N11 C11 1.356(16)
N11 C23 1.447(15)
N11 C10 1.471(14)
N4 C3 1.363(17)
N4 C16 1.456(14)
N4 C4 1.460(14)
N16 C27 1.356(14)
N16 C16 1.418(16)
N16 C28 1.476(16)
N24 C35 1.396(16)
N24 C36 1.452(14)
N24 C24 1.481(14)
N2 C1 1.381(15)
N2 C2 1.412(16)
N2 C14 1.463(14)
C17 C18 1.535(15)
N1 C1 1.379(16)
N1 C13 1.438(14)
N1 C12 1.451(16)
C20 C19 1.544(16)
C23 C24 1.540(16)
C14 C13 1.553(18)
C15 C16 1.534(17)
C21 C22 1.571(16)
